data_4509551
loop_
_publ_author_name
'Jaremko, \/Lukasz'
'Kirillov, Alexander M.'
'Smole\'nski, Piotr'
'Pombeiro, Armando J. L.'

_publ_section_title
;
 Engineering Coordination and Supramolecular Copper&#x2212;Organic
 Networks by Aqueous Medium Self-Assembly with
 1,3,5-Triaza-7-phosphaadamantane (PTA)
;
_journal_issue 7
_journal_name_full 'Crystal Growth &amp; Design'
_journal_page_first 3006
_journal_paper_doi 10.1021/cg900334w
_journal_volume 9
_journal_year 2009
_chemical_compound_source 'see text'
_chemical_formula_moiety '    C24 H48 Cu N12 P4, N O3, 6(H2 O)'
_chemical_formula_sum 'C24 H60 Cu N13 O9 P4'
_chemical_formula_weight 862.28
_chemical_name_systematic
; 
 ? 
;
_space_group_IT_number 227
_symmetry_cell_setting cubic
_symmetry_Int_Tables_number 227
_symmetry_space_group_name_Hall '-F 4vw 2vw 3'
_symmetry_space_group_name_H-M 'F d -3 m :2'
_atom_sites_solution_hydrogens geom
_atom_sites_solution_primary direct
_atom_sites_solution_secondary difmap
_audit_creation_method SHELXL-97
_cell_angle_alpha 90.00
_cell_angle_beta 90.00
_cell_angle_gamma 90.00
_cell_formula_units_Z 8
_cell_length_a 20.117(4)
_cell_length_b 20.117(4)
_cell_length_c 20.117(4)
_cell_measurement_reflns_used 120
_cell_measurement_temperature 220(2)
_cell_measurement_theta_max 34.33
_cell_measurement_theta_min 4.96
_cell_volume 8141(3)
_computing_cell_refinement 'CrysAlis RED (Oxford Diffraction, 2003)'
_computing_data_collection 'CrysAlis CCD (Oxford Diffraction, 2003)'
_computing_data_reduction 'CrysAlis RED'
_computing_molecular_graphics 'PLATON (Spek, 2003) and XP (Bruker, 1999)'
_computing_publication_material SHELXL97
_computing_structure_refinement 'SHELXL97 (Sheldrick, 1997)'
_computing_structure_solution 'SHELXS97 (Sheldrick, 1997)'
_diffrn_ambient_temperature 220(2)
_diffrn_measured_fraction_theta_full 0.984
_diffrn_measured_fraction_theta_max 0.984
_diffrn_measurement_device_type 'Oxford Xcalibur PX \k geometry'
_diffrn_measurement_method '\w and \f'
_diffrn_radiation_monochromator graphite
_diffrn_radiation_source 'fine-focus sealed tube'
_diffrn_radiation_type MoK\a
_diffrn_radiation_wavelength 0.71073
_diffrn_reflns_av_R_equivalents 0.0375
_diffrn_reflns_av_sigmaI/netI 0.0203
_diffrn_reflns_limit_h_max 31
_diffrn_reflns_limit_h_min -25
_diffrn_reflns_limit_k_max 31
_diffrn_reflns_limit_k_min -31
_diffrn_reflns_limit_l_max 31
_diffrn_reflns_limit_l_min -28
_diffrn_reflns_number 24920
_diffrn_reflns_theta_full 25.00
_diffrn_reflns_theta_max 34.33
_diffrn_reflns_theta_min 4.96
_diffrn_standards_decay_% 0
_diffrn_standards_interval_count 0
_diffrn_standards_interval_time 0
_diffrn_standards_number 0
_exptl_absorpt_coefficient_mu 0.755
_exptl_absorpt_correction_T_max 0.811
_exptl_absorpt_correction_T_min 0.760
_exptl_absorpt_correction_type numerical
_exptl_absorpt_process_details '(CrysAlis RED; Oxford Diffraction, 2003)'
_exptl_crystal_colour colourless
_exptl_crystal_density_diffrn 1.407
_exptl_crystal_density_method 'not measured'
_exptl_crystal_description block
_exptl_crystal_F_000 3648
_exptl_crystal_size_max 0.3
_exptl_crystal_size_mid 0.3
_exptl_crystal_size_min 0.2
_refine_diff_density_max 0.487
_refine_diff_density_min -0.143
_refine_diff_density_rms 0.056
_refine_ls_extinction_method none
_refine_ls_goodness_of_fit_ref 1.006
_refine_ls_hydrogen_treatment mixed
_refine_ls_matrix_type full
_refine_ls_number_parameters 38
_refine_ls_number_reflns 854
_refine_ls_number_restraints 1
_refine_ls_restrained_S_all 1.006
_refine_ls_R_factor_all 0.0803
_refine_ls_R_factor_gt 0.0421
_refine_ls_shift/su_max 0.000
_refine_ls_shift/su_mean 0.000
_refine_ls_structure_factor_coef Fsqd
_refine_ls_weighting_details 'calc w=1/[\s^2^(Fo^2^)+(0.0687P)^2^+0.0000P] where P=(Fo^2^+2Fc^2^)/3'
_refine_ls_weighting_scheme calc
_refine_ls_wR_factor_gt 0.1053
_refine_ls_wR_factor_ref 0.1183
_reflns_number_gt 552
_reflns_number_total 854
_reflns_threshold_expression >2sigma(I)
_cod_data_source_file cg900334wsup1.cif
_cod_data_source_block (III)
_cod_depositor_comments
;
The following automatic conversions were performed:

'_symmetry_cell_setting' value 'Cubic' changed to 'cubic' according
to /home/saulius/struct/CIF-dictionaries/cif_core.dic dictionary
named 'cif_core.dic' version 2.4.2 from 2011-04-26.

Automatic conversion script
Id: cif_fix_values 1891 2012-01-12 08:04:46Z andrius 
;
_cod_original_sg_symbol_H-M 'F d -3 m'
_cod_database_code 4509551

loop_
_symmetry_equiv_pos_as_xyz
'x, y, z'
'-x+3/4, -y+1/4, z+1/2'
'-x+1/4, y+1/2, -z+3/4'
'x+1/2, -y+3/4, -z+1/4'
'z, x, y'
'z+1/2, -x+3/4, -y+1/4'
'-z+3/4, -x+1/4, y+1/2'
'-z+1/4, x+1/2, -y+3/4'
'y, z, x'
'-y+1/4, z+1/2, -x+3/4'
'y+1/2, -z+3/4, -x+1/4'
'-y+3/4, -z+1/4, x+1/2'
'y+3/4, x+1/4, -z+1/2'
'-y, -x, -z'
'y+1/4, -x+1/2, z+3/4'
'-y+1/2, x+3/4, z+1/4'
'x+3/4, z+1/4, -y+1/2'
'-x+1/2, z+3/4, y+1/4'
'-x, -z, -y'
'x+1/4, -z+1/2, y+3/4'
'z+3/4, y+1/4, -x+1/2'
'z+1/4, -y+1/2, x+3/4'
'-z+1/2, y+3/4, x+1/4'
'-z, -y, -x'
'x, y+1/2, z+1/2'
'-x+3/4, -y+3/4, z+1'
'-x+1/4, y+1, -z+5/4'
'x+1/2, -y+5/4, -z+3/4'
'z, x+1/2, y+1/2'
'z+1/2, -x+5/4, -y+3/4'
'-z+3/4, -x+3/4, y+1'
'-z+1/4, x+1, -y+5/4'
'y, z+1/2, x+1/2'
'-y+1/4, z+1, -x+5/4'
'y+1/2, -z+5/4, -x+3/4'
'-y+3/4, -z+3/4, x+1'
'y+3/4, x+3/4, -z+1'
'-y, -x+1/2, -z+1/2'
'y+1/4, -x+1, z+5/4'
'-y+1/2, x+5/4, z+3/4'
'x+3/4, z+3/4, -y+1'
'-x+1/2, z+5/4, y+3/4'
'-x, -z+1/2, -y+1/2'
'x+1/4, -z+1, y+5/4'
'z+3/4, y+3/4, -x+1'
'z+1/4, -y+1, x+5/4'
'-z+1/2, y+5/4, x+3/4'
'-z, -y+1/2, -x+1/2'
'x+1/2, y, z+1/2'
'-x+5/4, -y+1/4, z+1'
'-x+3/4, y+1/2, -z+5/4'
'x+1, -y+3/4, -z+3/4'
'z+1/2, x, y+1/2'
'z+1, -x+3/4, -y+3/4'
'-z+5/4, -x+1/4, y+1'
'-z+3/4, x+1/2, -y+5/4'
'y+1/2, z, x+1/2'
'-y+3/4, z+1/2, -x+5/4'
'y+1, -z+3/4, -x+3/4'
'-y+5/4, -z+1/4, x+1'
'y+5/4, x+1/4, -z+1'
'-y+1/2, -x, -z+1/2'
'y+3/4, -x+1/2, z+5/4'
'-y+1, x+3/4, z+3/4'
'x+5/4, z+1/4, -y+1'
'-x+1, z+3/4, y+3/4'
'-x+1/2, -z, -y+1/2'
'x+3/4, -z+1/2, y+5/4'
'z+5/4, y+1/4, -x+1'
'z+3/4, -y+1/2, x+5/4'
'-z+1, y+3/4, x+3/4'
'-z+1/2, -y, -x+1/2'
'x+1/2, y+1/2, z'
'-x+5/4, -y+3/4, z+1/2'
'-x+3/4, y+1, -z+3/4'
'x+1, -y+5/4, -z+1/4'
'z+1/2, x+1/2, y'
'z+1, -x+5/4, -y+1/4'
'-z+5/4, -x+3/4, y+1/2'
'-z+3/4, x+1, -y+3/4'
'y+1/2, z+1/2, x'
'-y+3/4, z+1, -x+3/4'
'y+1, -z+5/4, -x+1/4'
'-y+5/4, -z+3/4, x+1/2'
'y+5/4, x+3/4, -z+1/2'
'-y+1/2, -x+1/2, -z'
'y+3/4, -x+1, z+3/4'
'-y+1, x+5/4, z+1/4'
'x+5/4, z+3/4, -y+1/2'
'-x+1, z+5/4, y+1/4'
'-x+1/2, -z+1/2, -y'
'x+3/4, -z+1, y+3/4'
'z+5/4, y+3/4, -x+1/2'
'z+3/4, -y+1, x+3/4'
'-z+1, y+5/4, x+1/4'
'-z+1/2, -y+1/2, -x'
'-x, -y, -z'
'x-3/4, y-1/4, -z-1/2'
'x-1/4, -y-1/2, z-3/4'
'-x-1/2, y-3/4, z-1/4'
'-z, -x, -y'
'-z-1/2, x-3/4, y-1/4'
'z-3/4, x-1/4, -y-1/2'
'z-1/4, -x-1/2, y-3/4'
'-y, -z, -x'
'y-1/4, -z-1/2, x-3/4'
'-y-1/2, z-3/4, x-1/4'
'y-3/4, z-1/4, -x-1/2'
'-y-3/4, -x-1/4, z-1/2'
'y, x, z'
'-y-1/4, x-1/2, -z-3/4'
'y-1/2, -x-3/4, -z-1/4'
'-x-3/4, -z-1/4, y-1/2'
'x-1/2, -z-3/4, -y-1/4'
'x, z, y'
'-x-1/4, z-1/2, -y-3/4'
'-z-3/4, -y-1/4, x-1/2'
'-z-1/4, y-1/2, -x-3/4'
'z-1/2, -y-3/4, -x-1/4'
'z, y, x'
'-x, -y+1/2, -z+1/2'
'x-3/4, y+1/4, -z'
'x-1/4, -y, z-1/4'
'-x-1/2, y-1/4, z+1/4'
'-z, -x+1/2, -y+1/2'
'-z-1/2, x-1/4, y+1/4'
'z-3/4, x+1/4, -y'
'z-1/4, -x, y-1/4'
'-y, -z+1/2, -x+1/2'
'y-1/4, -z, x-1/4'
'-y-1/2, z-1/4, x+1/4'
'y-3/4, z+1/4, -x'
'-y-3/4, -x+1/4, z'
'y, x+1/2, z+1/2'
'-y-1/4, x, -z-1/4'
'y-1/2, -x-1/4, -z+1/4'
'-x-3/4, -z+1/4, y'
'x-1/2, -z-1/4, -y+1/4'
'x, z+1/2, y+1/2'
'-x-1/4, z, -y-1/4'
'-z-3/4, -y+1/4, x'
'-z-1/4, y, -x-1/4'
'z-1/2, -y-1/4, -x+1/4'
'z, y+1/2, x+1/2'
'-x+1/2, -y, -z+1/2'
'x-1/4, y-1/4, -z'
'x+1/4, -y-1/2, z-1/4'
'-x, y-3/4, z+1/4'
'-z+1/2, -x, -y+1/2'
'-z, x-3/4, y+1/4'
'z-1/4, x-1/4, -y'
'z+1/4, -x-1/2, y-1/4'
'-y+1/2, -z, -x+1/2'
'y+1/4, -z-1/2, x-1/4'
'-y, z-3/4, x+1/4'
'y-1/4, z-1/4, -x'
'-y-1/4, -x-1/4, z'
'y+1/2, x, z+1/2'
'-y+1/4, x-1/2, -z-1/4'
'y, -x-3/4, -z+1/4'
'-x-1/4, -z-1/4, y'
'x, -z-3/4, -y+1/4'
'x+1/2, z, y+1/2'
'-x+1/4, z-1/2, -y-1/4'
'-z-1/4, -y-1/4, x'
'-z+1/4, y-1/2, -x-1/4'
'z, -y-3/4, -x+1/4'
'z+1/2, y, x+1/2'
'-x+1/2, -y+1/2, -z'
'x-1/4, y+1/4, -z-1/2'
'x+1/4, -y, z-3/4'
'-x, y-1/4, z-1/4'
'-z+1/2, -x+1/2, -y'
'-z, x-1/4, y-1/4'
'z-1/4, x+1/4, -y-1/2'
'z+1/4, -x, y-3/4'
'-y+1/2, -z+1/2, -x'
'y+1/4, -z, x-3/4'
'-y, z-1/4, x-1/4'
'y-1/4, z+1/4, -x-1/2'
'-y-1/4, -x+1/4, z-1/2'
'y+1/2, x+1/2, z'
'-y+1/4, x, -z-3/4'
'y, -x-1/4, -z-1/4'
'-x-1/4, -z+1/4, y-1/2'
'x, -z-1/4, -y-1/4'
'x+1/2, z+1/2, y'
'-x+1/4, z, -y-3/4'
'-z-1/4, -y+1/4, x-1/2'
'-z+1/4, y, -x-3/4'
'z, -y-1/4, -x-1/4'
'z+1/2, y+1/2, x'

loop_
_atom_site_label
_atom_site_type_symbol
_atom_site_fract_x
_atom_site_fract_y
_atom_site_fract_z
_atom_site_U_iso_or_equiv
_atom_site_adp_type
_atom_site_occupancy
_atom_site_symmetry_multiplicity
_atom_site_calc_flag
_atom_site_refinement_flags
Cu Cu 0.1250 0.1250 0.1250 0.0391(2) Uani 1 24 d S
P1 P 0.06019(2) 0.18981(2) 0.06019(2) 0.0428(3) Uani 1 6 d S
C1 C 0.09959(11) 0.24878(7) 0.00122(7) 0.0556(5) Uani 1 2 d S
H1A H 0.1276 0.2794 0.0257 0.067 Uiso 0.50 1 calc PR
H1B H 0.1276 0.2243 -0.0294 0.067 Uiso 0.50 1 calc PR
N1 N 0.04984(9) 0.28690(6) -0.03690(6) 0.0657(5) Uani 1 2 d S
C2 C 0.00719(8) 0.32717(12) 0.00719(8) 0.0733(7) Uani 1 2 d S
H2A H -0.0198 0.3566 -0.0198 0.088 Uiso 1 2 calc SR
H2B H 0.0352 0.3546 0.0352 0.088 Uiso 1 2 calc SR
OW O 0.3750 0.3750 0.12567(12) 0.0740(8) Uani 1 4 d SD
HW1 H 0.3982(7) 0.3982(7) 0.1533(9) 0.092(9) Uiso 1 2 d SD
NN N 0.1250 0.6250 0.1250 0.0397(10) Uani 1 24 d S
O1 O 0.0917(2) 0.6583(2) 0.1583(2) 0.085(3) Uani 0.45 6 d SP
O2 O 0.1859(10) 0.6250 0.1250 0.186(13) Uani 0.20 4 d SP

loop_
_atom_site_aniso_label
_atom_site_aniso_U_11
_atom_site_aniso_U_22
_atom_site_aniso_U_33
_atom_site_aniso_U_23
_atom_site_aniso_U_13
_atom_site_aniso_U_12
Cu 0.0391(2) 0.0391(2) 0.0391(2) 0.000 0.000 0.000
P1 0.0428(3) 0.0428(3) 0.0428(3) 0.00256(18) -0.00256(18) 0.00256(18)
C1 0.0589(12) 0.0539(7) 0.0539(7) 0.0100(9) -0.0016(6) 0.0016(6)
N1 0.0751(13) 0.0609(7) 0.0609(7) 0.0195(9) -0.0056(6) 0.0056(6)
C2 0.0813(10) 0.0575(13) 0.0813(10) 0.0142(7) -0.0101(12) 0.0142(7)
OW 0.0786(11) 0.0786(11) 0.0649(16) 0.000 0.000 -0.0193(13)
NN 0.0397(10) 0.0397(10) 0.0397(10) 0.000 0.000 0.000
O1 0.085(3) 0.085(3) 0.085(3) -0.023(2) 0.023(2) 0.023(2)
O2 0.066(11) 0.246(19) 0.246(19) -0.18(2) 0.000 0.000

loop_
_atom_type_symbol
_atom_type_description
_atom_type_scat_dispersion_real
_atom_type_scat_dispersion_imag
_atom_type_scat_source
C C 0.0033 0.0016 'International Tables Vol C Tables 4.2.6.8 and 6.1.1.4'
H H 0.0000 0.0000 'International Tables Vol C Tables 4.2.6.8 and 6.1.1.4'
N N 0.0061 0.0033 'International Tables Vol C Tables 4.2.6.8 and 6.1.1.4'
P P 0.1023 0.0942 'International Tables Vol C Tables 4.2.6.8 and 6.1.1.4'
Cu Cu 0.3201 1.2651 'International Tables Vol C Tables 4.2.6.8 and 6.1.1.4'
O O 0.0106 0.0060 'International Tables Vol C Tables 4.2.6.8 and 6.1.1.4'

loop_
_geom_angle_atom_site_label_1
_geom_angle_atom_site_label_2
_geom_angle_atom_site_label_3
_geom_angle
_geom_angle_site_symmetry_1
C1 P1 Cu 119.45(7) .
N1 C1 P1 112.01(15) .
N1 C1 H1A 109.2 .
P1 C1 H1A 109.2 .
N1 C1 H1B 109.2 .
P1 C1 H1B 109.2 .
H1A C1 H1B 107.9 .
C1 N1 C2 111.54(12) .
N1 C2 H2A 108.9 .
N1 C2 H2B 108.9 .
H2A C2 H2B 107.7 .
O1 NN O2 125.264(2) .
O2 NN O2 90.0 58_554
O2 NN O2 90.0 81_455
O2 NN O2 180.0 50_464
O2 NN O2 90.0 29_554
O2 NN O2 90.0 54_455
O2 O1 NN 65.7(11) 29_554
O2 O1 NN 65.7(11) 50_464
O2 O1 NN 65.7(11) 81_455
O1 O2 NN 59.6(11) 27_544
O1 O2 NN 59.6(11) 50_464

loop_
_geom_bond_atom_site_label_1
_geom_bond_atom_site_label_2
_geom_bond_distance
Cu P1 2.2581(9)
P1 C1 1.856(2)
C1 N1 1.476(2)
C1 H1A 0.9700
C1 H1B 0.9700
N1 C2 1.4761(18)
C2 H2A 0.9700
C2 H2B 0.9700
OW HW1 0.863(17)
NN O1 1.160(8)
NN O2 1.23(2)
